data_7243826
loop_
_publ_author_name
'Mila\<sinovi\'c, Valentina'
'Mol\<canov, Kre\<simir'

_publ_section_title
;
 Novel co-crystals with \p-hole interactions between iodide anions and
 quinoid rings involving charge transfer
;
_journal_issue 46
_journal_name_full CrystEngComm
_journal_page_first 8209
_journal_page_last 8214
_journal_paper_doi 10.1039/D1CE01156A
_journal_volume 23
_journal_year 2021
_chemical_formula_sum 'C9 H8 Br2 I N O'
_chemical_formula_weight 432.88
_space_group_IT_number 14
_space_group_name_Hall '-P 2ybc'
_space_group_name_H-M_alt 'P 1 21/c 1'
_symmetry_cell_setting monoclinic
_symmetry_space_group_name_H-M 'P 1 21/c 1'
_atom_sites_solution_hydrogens geom
_atom_sites_solution_primary direct
_atom_sites_solution_secondary difmap
_audit_creation_date 2016-12-07T15:18:17-00:00
_audit_creation_method 'WinGX routine CIF_UPDATE'
_audit_update_record
;
2021-08-26 deposited with the CCDC.	2021-10-28 downloaded from the CCDC.
;
_cell_angle_alpha 90
_cell_angle_beta 91.254(4)
_cell_angle_gamma 90
_cell_formula_units_Z 4
_cell_length_a 7.7730(17)
_cell_length_b 9.519(2)
_cell_length_c 17.246(4)
_cell_measurement_reflns_used 3435
_cell_measurement_temperature 293(2)
_cell_measurement_theta_max 77.9242
_cell_measurement_theta_min 4.6416
_cell_volume 1275.7(5)
_computing_cell_refinement
;
        CrysAlisPro, Agilent Technologies,
        Version 1.171.36.20 (release 27-06-2012 CrysAlis171 .NET)
        (compiled Jul 11 2012,15:38:31)
;
_computing_data_collection
;
        CrysAlisPro, Agilent Technologies,
        Version 1.171.36.20 (release 27-06-2012 CrysAlis171 .NET)
        (compiled Jul 11 2012,15:38:31)
;
_computing_data_reduction
;
        CrysAlisPro, Agilent Technologies,
        Version 1.171.36.20 (release 27-06-2012 CrysAlis171 .NET)
        (compiled Jul 11 2012,15:38:31)
;
_computing_structure_refinement 'SHELXL-97 (Sheldrick, 1997)'
_diffrn_ambient_temperature 293(2)
_diffrn_detector_area_resol_mean 10.4323
_diffrn_measured_fraction_theta_full 0.927
_diffrn_measured_fraction_theta_max 0.955
_diffrn_measurement_device_type 'Xcalibur, Ruby, Nova'
_diffrn_measurement_method '\w scans'
_diffrn_radiation_monochromator graphite
_diffrn_radiation_type CuK\a
_diffrn_radiation_wavelength 1.54179
_diffrn_reflns_av_R_equivalents 0.0328
_diffrn_reflns_av_unetI/netI 0.0285
_diffrn_reflns_limit_h_max 9
_diffrn_reflns_limit_h_min -9
_diffrn_reflns_limit_k_max 10
_diffrn_reflns_limit_k_min -11
_diffrn_reflns_limit_l_max 20
_diffrn_reflns_limit_l_min -14
_diffrn_reflns_number 7004
_diffrn_reflns_theta_full 78.14
_diffrn_reflns_theta_max 75.14
_diffrn_reflns_theta_min 5.13
_exptl_absorpt_coefficient_mu 26.831
_exptl_absorpt_correction_T_max 1
_exptl_absorpt_correction_T_min 0.36216
_exptl_absorpt_correction_type multi-scan
_exptl_absorpt_process_details
;
        CrysAlisPro, Agilent Technologies,
        Version 1.171.36.20 (release 27-06-2012 CrysAlis171 .NET)
        (compiled Jul 11 2012,15:38:31)
        Empirical absorption correction using spherical harmonics,
 implemented in SCALE3 ABSPACK scaling algorithm.
;
_exptl_crystal_colour 'dark red'
_exptl_crystal_density_diffrn 2.253
_exptl_crystal_density_method 'not measured'
_exptl_crystal_description prism
_exptl_crystal_F_000 800
_exptl_crystal_size_max 0.18
_exptl_crystal_size_mid 0.08
_exptl_crystal_size_min 0.07
_refine_diff_density_max 1.815
_refine_diff_density_min -1.214
_refine_diff_density_rms 0.187
_refine_ls_extinction_method none
_refine_ls_goodness_of_fit_ref 1.037
_refine_ls_hydrogen_treatment constr
_refine_ls_matrix_type full
_refine_ls_number_parameters 127
_refine_ls_number_reflns 2525
_refine_ls_number_restraints 0
_refine_ls_restrained_S_all 1.037
_refine_ls_R_factor_all 0.0608
_refine_ls_R_factor_gt 0.0579
_refine_ls_shift/su_max 0.001
_refine_ls_shift/su_mean 0
_refine_ls_structure_factor_coef Fsqd
_refine_ls_weighting_details 'calc w=1/[\s^2^(Fo^2^)+(0.1248P)^2^+1.3662P] where P=(Fo^2^+2Fc^2^)/3'
_refine_ls_weighting_scheme calc
_refine_ls_wR_factor_ref 0.1761
_reflns_number_gt 2305
_reflns_number_total 2525
_reflns_threshold_expression >2sigma(I)
_cod_data_source_file d1ce01156a3.cif
_cod_data_source_block n-mepybr4q-m-rt
_cod_depositor_comments 'Adding full bibliography for 7243821--7243826.cif.'
_cod_original_cell_volume 1276.0(5)
_cod_database_code 7243826

loop_
_symmetry_equiv_pos_as_xyz
'x, y, z'
'-x, y+1/2, -z+1/2'
'-x, -y, -z'
'x, -y-1/2, z-1/2'

loop_
_atom_site_label
_atom_site_fract_x
_atom_site_fract_y
_atom_site_fract_z
_atom_site_U_iso_or_equiv
_atom_site_adp_type
_atom_site_calc_flag
_atom_site_refinement_flags
_atom_site_occupancy
_atom_site_disorder_assembly
_atom_site_disorder_group
_atom_site_type_symbol
Br1 0.37714(10) 0.88604(10) 0.57491(5) 0.0734(3) Uani d . 1 . . Br
Br2 0.12725(11) 1.12382(11) 0.67289(5) 0.0783(3) Uani d . 1 . . Br
O1 0.1766(10) 0.8021(9) 0.4288(4) 0.097(2) Uani d . 1 . . O
C1 0.0992(10) 0.8955(9) 0.4603(5) 0.0711(19) Uani d . 1 . . C
C2 0.1592(9) 0.9572(9) 0.5357(4) 0.0681(17) Uani d . 1 . . C
C3 0.0664(9) 1.0501(9) 0.5734(4) 0.0675(16) Uani d . 1 . . C
N1 0.3411(9) 0.5467(7) 0.6854(4) 0.0741(16) Uani d . 1 . . N
C4 0.1987(17) 0.5405(13) 0.6451(10) 0.112(4) Uani d . 1 . . C
H4 0.1012 0.5873 0.6627 0.135 Uiso calc R 1 . . H
C5 0.192(3) 0.468(2) 0.5792(13) 0.158(8) Uani d . 1 . . C
H5 0.0915 0.4674 0.5501 0.19 Uiso calc R 1 . . H
C6 0.325(4) 0.397(2) 0.5551(9) 0.156(9) Uani d . 1 . . C
H6 0.3211 0.3466 0.5091 0.187 Uiso calc R 1 . . H
C7 0.476(3) 0.3996(13) 0.6002(12) 0.132(6) Uani d . 1 . . C
H7 0.5725 0.3487 0.5852 0.158 Uiso calc R 1 . . H
C8 0.4773(12) 0.4772(11) 0.6656(7) 0.092(3) Uani d . 1 . . C
H8 0.5756 0.4808 0.6962 0.111 Uiso calc R 1 . . H
C9 0.356(2) 0.6346(15) 0.7563(8) 0.121(5) Uani d . 1 . . C
H9A 0.4681 0.6223 0.7787 0.181 Uiso calc R 1 . . H
H9B 0.2699 0.6068 0.7931 0.181 Uiso calc R 1 . . H
H9C 0.3399 0.7316 0.7429 0.181 Uiso calc R 1 . . H
I1 0.21843(6) 0.22704(6) 0.35367(3) 0.0767(3) Uani d . 1 . . I

loop_
_atom_site_aniso_label
_atom_site_aniso_U_11
_atom_site_aniso_U_22
_atom_site_aniso_U_33
_atom_site_aniso_U_12
_atom_site_aniso_U_13
_atom_site_aniso_U_23
Br1 0.0581(5) 0.1001(6) 0.0621(5) 0.0047(3) -0.0067(3) 0.0142(3)
Br2 0.0604(5) 0.1160(7) 0.0586(5) -0.0038(4) -0.0067(3) 0.0005(4)
O1 0.087(4) 0.131(5) 0.073(4) 0.031(4) -0.008(3) -0.012(4)
C1 0.058(4) 0.100(5) 0.056(4) 0.004(3) 0.001(3) 0.011(3)
C2 0.046(3) 0.098(5) 0.060(4) 0.000(3) -0.002(3) 0.016(3)
C3 0.055(3) 0.097(5) 0.050(3) -0.005(3) -0.001(3) 0.014(3)
N1 0.071(4) 0.078(3) 0.073(4) -0.001(3) 0.014(3) 0.007(3)
C4 0.091(7) 0.102(7) 0.143(12) 0.016(6) -0.024(8) 0.010(7)
C5 0.18(2) 0.142(14) 0.147(16) -0.017(13) -0.074(16) 0.027(13)
C6 0.26(3) 0.127(12) 0.077(8) -0.035(15) 0.016(13) -0.004(7)
C7 0.157(14) 0.097(7) 0.142(14) 0.002(8) 0.077(12) 0.002(8)
C8 0.066(5) 0.095(6) 0.116(8) 0.004(4) 0.016(5) 0.014(5)
C9 0.155(13) 0.117(8) 0.090(8) -0.018(8) 0.028(8) -0.021(6)
I1 0.0656(4) 0.0924(4) 0.0722(4) 0.0013(2) -0.0064(3) 0.0109(2)

loop_
_atom_type_symbol
_atom_type_description
_atom_type_scat_dispersion_real
_atom_type_scat_dispersion_imag
_atom_type_scat_source
C C 0.0181 0.0091 'International Tables Vol C Tables 4.2.6.8 and 6.1.1.4'
H H 0 0 'International Tables Vol C Tables 4.2.6.8 and 6.1.1.4'
Br Br -0.6763 1.2805 'International Tables Vol C Tables 4.2.6.8 and 6.1.1.4'
N N 0.0311 0.018 'International Tables Vol C Tables 4.2.6.8 and 6.1.1.4'
O O 0.0492 0.0322 'International Tables Vol C Tables 4.2.6.8 and 6.1.1.4'
I I -0.3257 6.8362 'International Tables Vol C Tables 4.2.6.8 and 6.1.1.4'

loop_
_geom_angle_atom_site_label_1
_geom_angle_atom_site_label_2
_geom_angle_atom_site_label_3
_geom_angle
_geom_angle_site_symmetry_1
_geom_angle_site_symmetry_3
_geom_angle_publ_flag
O1 C1 C2 121.7(8) . . ?
O1 C1 C3 120.5(8) . 3_576 ?
C2 C1 C3 117.8(7) . 3_576 ?
C3 C2 C1 121.4(7) . . ?
C3 C2 Br1 122.7(6) . . ?
C1 C2 Br1 115.8(6) . . ?
C2 C3 C1 120.7(7) . 3_576 ?
C2 C3 Br2 123.7(6) . . ?
C1 C3 Br2 115.6(6) 3_576 . ?
C8 N1 C4 121.9(10) . . ?
C8 N1 C9 116.2(11) . . ?
C4 N1 C9 121.9(11) . . ?
N1 C4 C5 120.6(15) . . ?
N1 C4 H4 119.7 . . ?
C5 C4 H4 119.7 . . ?
C6 C5 C4 121(2) . . ?
C6 C5 H5 119.7 . . ?
C4 C5 H5 119.7 . . ?
C5 C6 C7 118.5(17) . . ?
C5 C6 H6 120.7 . . ?
C7 C6 H6 120.7 . . ?
C8 C7 C6 118.6(15) . . ?
C8 C7 H7 120.7 . . ?
C6 C7 H7 120.7 . . ?
N1 C8 C7 119.6(14) . . ?
N1 C8 H8 120.2 . . ?
C7 C8 H8 120.2 . . ?
N1 C9 H9A 109.5 . . ?
N1 C9 H9B 109.5 . . ?
H9A C9 H9B 109.5 . . ?
N1 C9 H9C 109.5 . . ?
H9A C9 H9C 109.5 . . ?
H9B C9 H9C 109.5 . . ?

loop_
_geom_bond_atom_site_label_1
_geom_bond_atom_site_label_2
_geom_bond_site_symmetry_2
_geom_bond_distance
_geom_bond_publ_flag
Br1 C2 . 1.946(7) ?
Br2 C3 . 1.914(8) ?
O1 C1 . 1.203(11) ?
C1 C2 . 1.500(12) ?
C1 C3 3_576 1.504(11) ?
C2 C3 . 1.313(12) ?
C3 C1 3_576 1.504(11) ?
N1 C8 . 1.294(12) ?
N1 C4 . 1.308(16) ?
N1 C9 . 1.487(15) ?
C4 C5 . 1.33(3) ?
C4 H4 . 0.93 ?
C5 C6 . 1.30(3) ?
C5 H5 . 0.93 ?
C6 C7 . 1.40(3) ?
C6 H6 . 0.93 ?
C7 C8 . 1.35(2) ?
C7 H7 . 0.93 ?
C8 H8 . 0.93 ?
C9 H9A . 0.96 ?
C9 H9B . 0.96 ?
C9 H9C . 0.96 ?

loop_
_geom_torsion_atom_site_label_1
_geom_torsion_atom_site_label_2
_geom_torsion_atom_site_label_3
_geom_torsion_atom_site_label_4
_geom_torsion
_geom_torsion_site_symmetry_1
_geom_torsion_site_symmetry_2
_geom_torsion_site_symmetry_3
_geom_torsion_site_symmetry_4
_geom_torsion_publ_flag
O1 C1 C2 C3 -173.7(9) . . . . ?
C3 C1 C2 C3 3.6(12) 3_576 . . . ?
O1 C1 C2 Br1 4.1(11) . . . . ?
C3 C1 C2 Br1 -178.5(5) 3_576 . . . ?
C1 C2 C3 C1 -3.8(12) . . . 3_576 ?
Br1 C2 C3 C1 178.5(5) . . . 3_576 ?
C1 C2 C3 Br2 175.7(6) . . . . ?
Br1 C2 C3 Br2 -2.1(10) . . . . ?
C8 N1 C4 C5 -3.8(19) . . . . ?
C9 N1 C4 C5 175.8(14) . . . . ?
N1 C4 C5 C6 3(3) . . . . ?
C4 C5 C6 C7 0(3) . . . . ?
C5 C6 C7 C8 -1(2) . . . . ?
C4 N1 C8 C7 2.3(15) . . . . ?
C9 N1 C8 C7 -177.3(11) . . . . ?
C6 C7 C8 N1 0.3(18) . . . . ?
